data_5000176
loop_
_publ_author_name
'Knox, J. R.'
'Raston, C. L.'
'White, A. H.'

_publ_section_title
;
 Crystal Structures of the cis - and trans -Chlordanes and Their Photoisomers
;
_journal_issue 3
_journal_name_full 'Australian Journal of Chemistry'
_journal_page_first 553
_journal_page_last 565
_journal_paper_doi 10.1071/CH9790553
_journal_volume 32
_journal_year 1979
_chemical_formula_sum 'C10 H6 Cl8'
_space_group_IT_number 14
_symmetry_cell_setting monoclinic
_symmetry_space_group_name_Hall '-P 2yab'
_symmetry_space_group_name_H-M 'P 1 21/a 1'
_cell_angle_alpha 90
_cell_angle_beta 93.38(2)
_cell_angle_gamma 90
_cell_formula_units_Z 4
_cell_length_a 15.762(5)
_cell_length_b 7.694(2)
_cell_length_c 12.526(4)
_cod_original_sg_symbol_H-M 'P 21/a'
_cod_database_code 5000176

loop_
_symmetry_equiv_pos_site_id
_symmetry_equiv_pos_as_xyz
1 x,y,z
2 1/2-x,1/2+y,-z
3 -x,-y,-z
4 -1/2+x,-1/2-y,z

loop_
_atom_site_label
_atom_site_type_symbol
_atom_site_fract_x
_atom_site_fract_y
_atom_site_fract_z
C1 C 0.17230 0.36120 0.17200
Cl1 Cl 0.25070 0.40280 0.08290
C2 C 0.20080 0.38120 0.29220
H1 H 0.24800 0.32900 0.30300
C3 C 0.20050 0.56530 0.33880
Cl2 Cl 0.30510 0.66210 0.34590
H2 H 0.17500 0.63900 0.30400
C4 C 0.16580 0.54190 0.44620
Cl3 Cl 0.13430 0.74010 0.50400
H3 H 0.19400 0.50600 0.48500
C5 C 0.09370 0.41340 0.42510
H4 H 0.08000 0.36400 0.48500
H5 H 0.05900 0.47900 0.40200
C6 C 0.12980 0.28210 0.34960
H6 H 0.15600 0.18400 0.38700
C7 C 0.06990 0.21700 0.25450
Cl4 Cl 0.00060 0.05140 0.28560
C8 C 0.03080 0.37620 0.20070
Cl5 Cl -0.07310 0.43530 0.20980
C9 C 0.08950 0.45960 0.15100
Cl6 Cl 0.08110 0.65220 0.08580
C10 C 0.13630 0.17510 0.17230
Cl7 Cl 0.08990 0.10840 0.04580
Cl8 Cl 0.21010 0.01370 0.21470

loop_
_atom_type_symbol
_atom_type_radius_bond
C 0.68
H 0.23
Cl 0.99
